data_4316066
loop_
_publ_author_name
'David S. Brock'
'Jonathan J. Casalis de Pury'
'H\'el\`ene P. A. Mercier'
'Gary J. Schrobilgen'
'Bernard Silvi'

_publ_section_title
;
 XeF2 Coordination to a Halogen Center; Raman Spectra (n= 1, 2) and X-ray
 Crystal Structures (n= 2) of [BrOF2][AsF6].nXeF2 and [XOF2][AsF6] (X =
 Cl, Br)
;
_journal_name_full 'Inorganic Chemistry'
_journal_page_first 6673
_journal_page_last 6689
_journal_paper_doi 10.1021/ic100712y
_journal_volume 49
_journal_year 2010
_chemical_formula_sum 'As Br F12 O Xe2'
_chemical_formula_weight 661.43
_chemical_name_common '(F2 O Br)(F6 As)(F2 Xe)(F2 Xe)'
_chemical_name_systematic
; 
 ? 
;
_space_group_IT_number 14
_symmetry_cell_setting monoclinic
_symmetry_space_group_name_Hall '-P 2ybc'
_symmetry_space_group_name_H-M 'P 1 21/c 1'
_atom_sites_solution_primary direct
_atom_sites_solution_secondary difmap
_audit_creation_method SHELXL-97
_cell_angle_alpha 90.00
_cell_angle_beta 111.859(2)
_cell_angle_gamma 90.00
_cell_formula_units_Z 4
_cell_length_a 5.9282(3)
_cell_length_b 13.9789(8)
_cell_length_c 15.3983(9)
_cell_measurement_temperature 103(2)
_cell_measurement_theta_max 58.7
_cell_measurement_theta_min 0
_cell_volume 1184.31(12)
_computing_cell_refinement 'Bruker SMART'
_computing_data_collection 'Bruker SMART'
_computing_data_reduction 'Bruker SAINT'
_computing_molecular_graphics 'SHELXL-97 (Sheldrick, 1997)'
_computing_publication_material 'SHELXL-97 (Sheldrick, 1997)'
_computing_structure_refinement 'SHELXL-97 (Sheldrick, 1997)'
_computing_structure_solution 'SHELXS-97 (Sheldrick, 1990)'
_diffrn_ambient_temperature 103(2)
_diffrn_measured_fraction_theta_full 0.993
_diffrn_measured_fraction_theta_max 0.993
_diffrn_radiation_monochromator graphite
_diffrn_radiation_source 'fine-focus sealed tube'
_diffrn_radiation_type MoK\a
_diffrn_radiation_wavelength 0.71073
_diffrn_reflns_av_R_equivalents 0.0610
_diffrn_reflns_av_sigmaI/netI 0.0282
_diffrn_reflns_limit_h_max 8
_diffrn_reflns_limit_h_min -5
_diffrn_reflns_limit_k_max 18
_diffrn_reflns_limit_k_min -19
_diffrn_reflns_limit_l_max 21
_diffrn_reflns_limit_l_min -21
_diffrn_reflns_number 24545
_diffrn_reflns_theta_full 29.36
_diffrn_reflns_theta_max 29.36
_diffrn_reflns_theta_min 2.04
_exptl_absorpt_coefficient_mu 12.007
_exptl_absorpt_correction_T_max 1
_exptl_absorpt_correction_T_min 0.676
_exptl_absorpt_correction_type multi-scan
_exptl_absorpt_process_details 'Apex2 v2.0-2 (Bruker, 2005)'
_exptl_crystal_colour colorless
_exptl_crystal_density_diffrn 3.710
_exptl_crystal_density_method 'not measured'
_exptl_crystal_description 'transparent block'
_exptl_crystal_F_000 1168
_exptl_crystal_size_max 0.20
_exptl_crystal_size_mid 0.20
_exptl_crystal_size_min 0.18
_refine_diff_density_max 2.401
_refine_diff_density_min -1.158
_refine_diff_density_rms 0.302
_refine_ls_extinction_coef 0.0014(2)
_refine_ls_extinction_expression Fc^*^=kFc[1+0.001xFc^2^\l^3^/sin(2\q)]^-1/4^
_refine_ls_extinction_method SHELXL
_refine_ls_goodness_of_fit_ref 1.853
_refine_ls_matrix_type full
_refine_ls_number_parameters 155
_refine_ls_number_reflns 3230
_refine_ls_number_restraints 0
_refine_ls_restrained_S_all 1.853
_refine_ls_R_factor_all 0.0505
_refine_ls_R_factor_gt 0.0450
_refine_ls_shift/su_max 0.001
_refine_ls_shift/su_mean 0.000
_refine_ls_structure_factor_coef Fsqd
_refine_ls_weighting_details 'calc w=1/[\s^2^(Fo^2^)+(0.0281P)^2^+0.0000P] where P=(Fo^2^+2Fc^2^)/3'
_refine_ls_weighting_scheme calc
_refine_ls_wR_factor_gt 0.0921
_refine_ls_wR_factor_ref 0.0932
_reflns_number_gt 2902
_reflns_number_total 3230
_reflns_threshold_expression >2sigma(I)
_cod_data_source_file ic100712y_si_002_1.cif
_cod_data_source_block BrOF2AsF62XeF2
_cod_original_cell_volume 1184.31(11)
_cod_database_code 4316066

loop_
_symmetry_equiv_pos_as_xyz
'x, y, z'
'-x, y+1/2, -z+1/2'
'-x, -y, -z'
'x, -y-1/2, z-1/2'

loop_
_atom_site_label
_atom_site_type_symbol
_atom_site_fract_x
_atom_site_fract_y
_atom_site_fract_z
_atom_site_U_iso_or_equiv
_atom_site_adp_type
_atom_site_occupancy
_atom_site_symmetry_multiplicity
_atom_site_calc_flag
_atom_site_refinement_flags
_atom_site_disorder_assembly
_atom_site_disorder_group
Xe1 Xe 0.04344(7) 0.66367(3) 0.03487(3) 0.01652(12) Uani 1 1 d . . .
F7 F -0.0040(8) 0.7962(3) -0.0267(3) 0.0266(9) Uani 1 1 d . . .
F8 F 0.0851(9) 0.5385(3) 0.0962(3) 0.0308(10) Uani 1 1 d . . .
Xe2 Xe -1.31917(7) 0.45683(3) 0.19320(3) 0.01797(12) Uani 1 1 d . . .
F9 F -1.1663(8) 0.5087(3) 0.3272(3) 0.0237(8) Uani 1 1 d . . .
F10 F -1.4641(9) 0.4072(4) 0.0656(3) 0.0369(11) Uani 1 1 d . . .
As1 As -1.28126(11) 0.76838(5) 0.20896(4) 0.01489(15) Uani 1 1 d . . .
F1 F -1.1872(8) 0.8491(3) 0.2997(3) 0.0270(9) Uani 1 1 d . . .
F2 F -1.0083(7) 0.7063(3) 0.2613(3) 0.0280(10) Uani 1 1 d . . .
F3 F -1.5499(7) 0.8292(3) 0.1563(3) 0.0248(9) Uani 1 1 d . . .
F4 F -1.1433(8) 0.8351(3) 0.1490(3) 0.0224(8) Uani 1 1 d . . .
F5 F -1.4127(9) 0.6996(4) 0.2699(3) 0.0312(10) Uani 1 1 d . . .
F6 F -1.3680(7) 0.6845(3) 0.1202(3) 0.0256(9) Uani 1 1 d . . .
Br1 Br -0.82284(12) 0.59523(5) 0.40692(4) 0.01800(15) Uani 1 1 d . . .
F11 F -0.7035(8) 0.5399(3) 0.3328(3) 0.0268(9) Uani 1 1 d . . .
F12 F -0.5817(8) 0.6753(3) 0.4408(3) 0.0288(10) Uani 1 1 d . . .
O1 O -0.7525(10) 0.5251(4) 0.4908(4) 0.0262(11) Uani 1 1 d . . .

loop_
_atom_site_aniso_label
_atom_site_aniso_U_11
_atom_site_aniso_U_22
_atom_site_aniso_U_33
_atom_site_aniso_U_23
_atom_site_aniso_U_13
_atom_site_aniso_U_12
Xe1 0.0169(2) 0.0181(2) 0.01489(19) 0.00068(14) 0.00625(14) -0.00127(14)
F7 0.032(2) 0.020(2) 0.027(2) 0.0057(17) 0.0106(18) 0.0004(18)
F8 0.044(3) 0.021(2) 0.028(2) 0.0011(17) 0.015(2) 0.0007(19)
Xe2 0.0171(2) 0.0174(2) 0.0191(2) 0.00014(14) 0.00640(15) -0.00191(15)
F9 0.026(2) 0.023(2) 0.0220(19) -0.0058(16) 0.0094(16) -0.0054(17)
F10 0.035(3) 0.049(3) 0.026(2) -0.011(2) 0.011(2) -0.007(2)
As1 0.0154(3) 0.0144(3) 0.0147(3) 0.0007(2) 0.0054(2) 0.0008(2)
F1 0.028(2) 0.030(2) 0.022(2) -0.0101(17) 0.0068(17) -0.0044(18)
F2 0.0192(19) 0.036(3) 0.028(2) 0.0127(19) 0.0088(17) 0.0145(18)
F3 0.021(2) 0.025(2) 0.024(2) -0.0015(17) 0.0042(16) 0.0090(17)
F4 0.028(2) 0.0199(19) 0.023(2) 0.0006(16) 0.0137(17) -0.0027(17)
F5 0.033(2) 0.032(2) 0.037(2) 0.009(2) 0.024(2) -0.001(2)
F6 0.022(2) 0.020(2) 0.036(2) -0.0092(17) 0.0119(18) -0.0028(16)
Br1 0.0188(3) 0.0170(3) 0.0171(3) -0.0006(2) 0.0054(2) -0.0002(2)
F11 0.031(2) 0.027(2) 0.027(2) -0.0036(17) 0.0170(18) 0.0035(18)
F12 0.027(2) 0.027(2) 0.031(2) -0.0031(18) 0.0076(18) -0.0117(18)
O1 0.031(3) 0.025(3) 0.019(2) 0.008(2) 0.006(2) 0.003(2)

loop_
_atom_type_symbol
_atom_type_description
_atom_type_scat_dispersion_real
_atom_type_scat_dispersion_imag
_atom_type_scat_source
O O 0.0106 0.0060 'International Tables Vol C Tables 4.2.6.8 and 6.1.1.4'
F F 0.0171 0.0103 'International Tables Vol C Tables 4.2.6.8 and 6.1.1.4'
As As 0.0499 2.0058 'International Tables Vol C Tables 4.2.6.8 and 6.1.1.4'
Br Br -0.2901 2.4595 'International Tables Vol C Tables 4.2.6.8 and 6.1.1.4'
Xe Xe -0.4205 1.9578 'International Tables Vol C Tables 4.2.6.8 and 6.1.1.4'

loop_
_geom_angle_atom_site_label_1
_geom_angle_atom_site_label_2
_geom_angle_atom_site_label_3
_geom_angle
_geom_angle_site_symmetry_1
_geom_angle_site_symmetry_3
_geom_angle_publ_flag
F8 Xe1 F7 178.39(19) . . ?
F10 Xe2 F9 179.8(2) . . ?
F3 As1 F4 91.2(2) . . ?
F3 As1 F1 91.3(2) . . ?
F4 As1 F1 90.3(2) . . ?
F3 As1 F5 90.3(2) . . ?
F4 As1 F5 178.5(2) . . ?
F1 As1 F5 90.0(2) . . ?
F3 As1 F6 90.7(2) . . ?
F4 As1 F6 90.2(2) . . ?
F1 As1 F6 178.0(2) . . ?
F5 As1 F6 89.4(2) . . ?
F3 As1 F2 179.4(2) . . ?
F4 As1 F2 88.4(2) . . ?
F1 As1 F2 89.3(2) . . ?
F5 As1 F2 90.0(2) . . ?
F6 As1 F2 88.8(2) . . ?
O1 Br1 F11 102.6(3) . . ?
O1 Br1 F12 102.8(3) . . ?
F11 Br1 F12 89.6(2) . . ?

loop_
_geom_bond_atom_site_label_1
_geom_bond_atom_site_label_2
_geom_bond_distance
_geom_bond_site_symmetry_2
_geom_bond_publ_flag
Xe1 F8 1.960(5) . ?
Xe1 F7 2.052(4) . ?
Xe2 F10 1.956(5) . ?
Xe2 F9 2.053(4) . ?
As1 F3 1.719(4) . ?
As1 F4 1.719(4) . ?
As1 F1 1.720(4) . ?
As1 F5 1.720(4) . ?
As1 F6 1.728(4) . ?
As1 F2 1.746(4) . ?
Br1 O1 1.549(5) . ?
Br1 F11 1.733(4) . ?
Br1 F12 1.736(4) . ?
